data_7706249
loop_
_publ_author_name
'Papanikolaou, Michael G.'
'Elliott, Alexander'
'McAllister, James'
'Gallos, John K.'
'Keramidas, Anastasios D.'
'Kabanos, Themistoklis A.'
'Sproules, Stephen'
'Miras, Haralampos N.'

_publ_section_title
;
 Electrocatalytic hydrogen production by dinuclear cobalt(II) compounds
 containing redox-active diamidate ligands: a combined experimental and
 theoretical study.
;
_journal_issue 44
_journal_name_full 'Dalton transactions (Cambridge, England : 2003)'
_journal_page_first 15718
_journal_page_last 15730
_journal_paper_doi 10.1039/d0dt02617d
_journal_volume 49
_journal_year 2020
_chemical_formula_moiety 'C50 H30 Co2 N10 O4, 2(C HCl3) [+ solvent]'
_chemical_formula_sum 'C52 H32 Cl6 Co2 N10 O4'
_chemical_formula_weight 1191.43
_space_group_crystal_system hexagonal
_space_group_IT_number 172
_space_group_name_Hall 'P 64'
_space_group_name_H-M_alt 'P 64'
_atom_sites_solution_hydrogens geom
_atom_sites_solution_primary direct
_atom_sites_solution_secondary difmap
_audit_creation_method SHELXL-2018/3
_audit_update_record
;
2020-10-13 deposited with the CCDC.	2020-10-27 downloaded from the CCDC.
;
_cell_angle_alpha 90
_cell_angle_beta 90
_cell_angle_gamma 120
_cell_formula_units_Z 3
_cell_length_a 18.412(3)
_cell_length_b 18.412(3)
_cell_length_c 13.362(3)
_cell_measurement_reflns_used 3180
_cell_measurement_temperature 150(2)
_cell_measurement_theta_max 18.679
_cell_measurement_theta_min 2.210
_cell_volume 3922.9(13)
_computing_cell_refinement 'Bruker SAINT'
_computing_data_collection 'Bruker APEX2'
_computing_data_reduction 'Bruker SAINT'
_computing_molecular_graphics Diamond3
_computing_publication_material WinGX
_computing_structure_refinement 'SHELXL-2018/3 (Sheldrick, 2018)'
_computing_structure_solution 'SHELXT 2014/5 (Sheldrick, 2014)'
_diffrn_ambient_temperature 150(2)
_diffrn_measured_fraction_theta_full 0.965
_diffrn_measured_fraction_theta_max 0.968
_diffrn_measurement_device_type 'Bruker Apex II Quazar CCD'
_diffrn_measurement_method '\w & \f scans'
_diffrn_radiation_type MoK\a
_diffrn_radiation_wavelength 0.71073
_diffrn_reflns_av_R_equivalents 0.1317
_diffrn_reflns_av_unetI/netI 0.1471
_diffrn_reflns_Laue_measured_fraction_full 0.965
_diffrn_reflns_Laue_measured_fraction_max 0.968
_diffrn_reflns_limit_h_max 23
_diffrn_reflns_limit_h_min -23
_diffrn_reflns_limit_k_max 22
_diffrn_reflns_limit_k_min -23
_diffrn_reflns_limit_l_max 16
_diffrn_reflns_limit_l_min -16
_diffrn_reflns_number 33616
_diffrn_reflns_point_group_measured_fraction_full 0.967
_diffrn_reflns_point_group_measured_fraction_max 0.970
_diffrn_reflns_theta_full 25.242
_diffrn_reflns_theta_max 26.480
_diffrn_reflns_theta_min 1.989
_diffrn_source 'fine-focus sealed tube'
_exptl_absorpt_coefficient_mu 0.997
_exptl_absorpt_correction_T_max 0.7376
_exptl_absorpt_correction_T_min 0.6402
_exptl_absorpt_correction_type empirical
_exptl_absorpt_process_details SADABS
_exptl_crystal_colour orange
_exptl_crystal_density_diffrn 1.513
_exptl_crystal_description block
_exptl_crystal_F_000 1806
_exptl_crystal_size_max 0.200
_exptl_crystal_size_mid 0.100
_exptl_crystal_size_min 0.090
_refine_diff_density_max 0.546
_refine_diff_density_min -0.365
_refine_diff_density_rms 0.068
_refine_ls_abs_structure_details
;
 Flack x determined using 1130 quotients [(I+)-(I-)]/[(I+)+(I-)]
 (Parsons, Flack and Wagner, Acta Cryst. B69 (2013) 249-259).
;
_refine_ls_abs_structure_Flack -0.015(12)
_refine_ls_extinction_method none
_refine_ls_goodness_of_fit_ref 0.804
_refine_ls_hydrogen_treatment constr
_refine_ls_matrix_type full
_refine_ls_number_parameters 334
_refine_ls_number_reflns 5245
_refine_ls_number_restraints 1
_refine_ls_restrained_S_all 0.804
_refine_ls_R_factor_all 0.0860
_refine_ls_R_factor_gt 0.0431
_refine_ls_shift/su_max 0.002
_refine_ls_shift/su_mean 0.000
_refine_ls_structure_factor_coef Fsqd
_refine_ls_weighting_details 'w=1/[\s^2^(Fo^2^)+(0.0163P)^2^] where P=(Fo^2^+2Fc^2^)/3'
_refine_ls_weighting_scheme calc
_refine_ls_wR_factor_gt 0.0679
_refine_ls_wR_factor_ref 0.0766
_reflns_Friedel_coverage 0.917
_reflns_Friedel_fraction_full 0.970
_reflns_Friedel_fraction_max 0.971
_reflns_number_gt 3181
_reflns_number_total 5245
_reflns_threshold_expression 'I > 2\s(I)'
_cod_data_source_file d0dt02617d2.cif
_cod_data_source_block Compound_1
_cod_original_cell_volume 3922.8(18)
_cod_database_code 7706249
_shelx_shelxl_version_number 2018/3
_shelx_space_group_comment
;
The symmetry employed for this shelxl refinement is uniquely defined
by the following loop, which should always be used as a source of
symmetry information in preference to the above space-group names.
They are only intended as comments.
;
_shelx_estimated_absorpt_t_min 0.826
_shelx_estimated_absorpt_t_max 0.916

loop_
_space_group_symop_operation_xyz
'x, y, z'
'-y, x-y, z+1/3'
'-x+y, -x, z+2/3'
'-x, -y, z'
'y, -x+y, z+1/3'
'x-y, x, z+2/3'

loop_
_atom_site_label
_atom_site_type_symbol
_atom_site_fract_x
_atom_site_fract_y
_atom_site_fract_z
_atom_site_U_iso_or_equiv
_atom_site_adp_type
_atom_site_occupancy
_atom_site_site_symmetry_order
_atom_site_calc_flag
_atom_site_refinement_flags_posn
_atom_site_refinement_flags_adp
_atom_site_refinement_flags_occupancy
_atom_site_disorder_assembly
_atom_site_disorder_group
C1 C 0.4823(4) 0.2653(4) 0.4625(5) 0.0263(17) Uani 1 1 d . . . . .
H1 H 0.484642 0.259372 0.532824 0.032 Uiso 1 1 calc R U . . .
C2 C 0.5053(4) 0.2192(4) 0.3997(5) 0.0268(17) Uani 1 1 d . . . . .
H2 H 0.522804 0.182782 0.426988 0.032 Uiso 1 1 calc R U . . .
C3 C 0.5020(4) 0.2274(4) 0.2991(5) 0.0274(17) Uani 1 1 d . . . . .
H3 H 0.517691 0.196585 0.255902 0.033 Uiso 1 1 calc R U . . .
C4 C 0.4760(4) 0.2801(4) 0.2583(5) 0.0234(16) Uani 1 1 d . . . . .
C5 C 0.4537(4) 0.3249(4) 0.3259(4) 0.0179(15) Uani 1 1 d . . . . .
C6 C 0.4288(4) 0.3826(4) 0.2924(5) 0.0227(17) Uani 1 1 d . . . . .
C7 C 0.4268(4) 0.3936(5) 0.1904(5) 0.0321(19) Uani 1 1 d . . . . .
H7 H 0.411711 0.432485 0.165180 0.039 Uiso 1 1 calc R U . . .
C8 C 0.4473(5) 0.3472(5) 0.1236(5) 0.036(2) Uani 1 1 d . . . . .
H6 H 0.444671 0.355038 0.053651 0.044 Uiso 1 1 calc R U . . .
C9 C 0.4704(4) 0.2923(5) 0.1552(5) 0.0327(19) Uani 1 1 d . . . . .
H5 H 0.482951 0.261667 0.107809 0.039 Uiso 1 1 calc R U . . .
C10 C 0.3717(4) 0.4668(4) 0.3500(5) 0.0231(15) Uani 1 1 d . . . . .
C11 C 0.3627(4) 0.5084(4) 0.4421(4) 0.0213(16) Uani 1 1 d . . . . .
C12 C 0.2963(4) 0.5256(4) 0.4469(5) 0.0318(18) Uani 1 1 d . . . . .
H11 H 0.260623 0.515282 0.390916 0.038 Uiso 1 1 calc R U . . .
C13 C 0.2841(4) 0.5573(4) 0.5339(5) 0.0352(19) Uani 1 1 d . . . . .
H12 H 0.239669 0.569320 0.539337 0.042 Uiso 1 1 calc R U . . .
C14 C 0.3382(4) 0.5720(4) 0.6148(5) 0.0268(16) Uani 1 1 d . . . . .
H13 H 0.330765 0.593378 0.676264 0.032 Uiso 1 1 calc R U . . .
C15 C 0.4017(4) 0.5548(4) 0.6037(4) 0.0165(15) Uani 1 1 d . . . . .
C16 C 0.4636(4) 0.5766(4) 0.6885(5) 0.0221(16) Uani 1 1 d . . . . .
C17 C 0.3893(4) 0.3707(4) 0.7187(4) 0.0192(16) Uani 1 1 d . . . . .
C18 C 0.3901(4) 0.3686(4) 0.8247(5) 0.0296(18) Uani 1 1 d . . . . .
H17 H 0.441390 0.386494 0.859284 0.036 Uiso 1 1 calc R U . . .
C19 C 0.3147(5) 0.3398(5) 0.8789(5) 0.039(2) Uani 1 1 d . . . . .
H18 H 0.316340 0.341071 0.950016 0.047 Uiso 1 1 calc R U . . .
C20 C 0.2413(4) 0.3109(5) 0.8324(6) 0.0372(19) Uani 1 1 d . . . . .
H19 H 0.191360 0.289884 0.870790 0.045 Uiso 1 1 calc R U . . .
C21 C 0.2365(4) 0.3111(4) 0.7253(5) 0.0275(18) Uani 1 1 d . . . . .
C22 C 0.3118(4) 0.3401(4) 0.6706(5) 0.0212(15) Uani 1 1 d . . . . .
C23 C 0.1613(5) 0.2823(4) 0.6726(6) 0.0392(19) Uani 1 1 d . . . . .
H22 H 0.109676 0.261719 0.707380 0.047 Uiso 1 1 calc R U . . .
C24 C 0.1632(4) 0.2841(5) 0.5696(6) 0.041(2) Uani 1 1 d . . . . .
H23 H 0.113225 0.266050 0.532163 0.049 Uiso 1 1 calc R U . . .
C25 C 0.2401(4) 0.3132(4) 0.5213(5) 0.0302(18) Uani 1 1 d . . . . .
H24 H 0.240440 0.312025 0.450228 0.036 Uiso 1 1 calc R U . . .
C26 C 0.2046(5) 0.2825(5) 0.2158(5) 0.036(2) Uani 1 1 d . . . . .
H25 H 0.257707 0.337946 0.216359 0.044 Uiso 1 1 calc R U . . .
N1 N 0.4151(3) 0.5231(3) 0.5200(4) 0.0186(12) Uani 1 1 d . . . . .
N2 N 0.4107(3) 0.4232(3) 0.3687(3) 0.0172(13) Uani 1 1 d . . . . .
N3 N 0.4576(3) 0.3164(3) 0.4282(4) 0.0190(12) Uani 1 1 d . . . . .
N4 N 0.3121(3) 0.3420(3) 0.5685(4) 0.0216(13) Uani 1 1 d . . . . .
N5 N 0.4581(3) 0.3983(3) 0.6555(4) 0.0182(13) Uani 1 1 d . . . . .
O2 O 0.3413(3) 0.4741(3) 0.2697(3) 0.0337(12) Uani 1 1 d . . . . .
O3 O 0.4387(3) 0.5733(3) 0.7758(3) 0.0269(12) Uani 1 1 d . . . . .
Co1 Co 0.43414(5) 0.40213(6) 0.50921(6) 0.0206(2) Uani 1 1 d . . . . .
Cl1 Cl 0.12937(14) 0.29253(15) 0.28547(16) 0.0589(7) Uani 1 1 d . . . . .
Cl2 Cl 0.22520(16) 0.20938(16) 0.27123(18) 0.0697(7) Uani 1 1 d . . . . .
Cl3 Cl 0.17320(17) 0.25700(17) 0.09325(16) 0.0800(9) Uani 1 1 d . . . . .

loop_
_atom_site_aniso_label
_atom_site_aniso_U_11
_atom_site_aniso_U_22
_atom_site_aniso_U_33
_atom_site_aniso_U_23
_atom_site_aniso_U_13
_atom_site_aniso_U_12
C1 0.032(4) 0.027(4) 0.026(4) 0.006(3) 0.001(3) 0.019(4)
C2 0.033(4) 0.024(4) 0.036(5) 0.002(3) 0.005(4) 0.024(4)
C3 0.028(4) 0.021(4) 0.031(4) -0.006(4) 0.009(3) 0.011(4)
C4 0.019(4) 0.032(4) 0.015(4) -0.006(3) 0.005(3) 0.010(3)
C5 0.015(3) 0.023(4) 0.013(4) -0.006(3) -0.001(3) 0.008(3)
C6 0.016(4) 0.025(4) 0.021(4) 0.000(3) -0.002(3) 0.005(3)
C7 0.029(4) 0.054(5) 0.018(4) -0.001(4) -0.003(3) 0.025(4)
C8 0.041(5) 0.047(5) 0.022(4) -0.005(4) -0.008(4) 0.023(5)
C9 0.031(4) 0.045(5) 0.024(4) -0.011(3) 0.001(3) 0.020(4)
C10 0.017(4) 0.028(4) 0.019(4) -0.002(3) -0.002(3) 0.008(3)
C11 0.019(4) 0.024(4) 0.021(4) -0.004(3) -0.002(3) 0.011(3)
C12 0.025(4) 0.050(5) 0.028(4) -0.010(4) -0.010(3) 0.024(4)
C13 0.027(4) 0.055(5) 0.039(5) -0.014(4) -0.007(4) 0.031(4)
C14 0.023(4) 0.033(5) 0.032(4) -0.003(3) 0.003(3) 0.020(4)
C15 0.014(4) 0.018(4) 0.014(3) 0.000(3) 0.001(3) 0.006(3)
C16 0.033(4) 0.010(3) 0.025(4) -0.001(3) -0.001(4) 0.013(3)
C17 0.029(4) 0.013(4) 0.022(4) -0.002(3) 0.005(3) 0.015(3)
C18 0.034(5) 0.035(4) 0.027(4) 0.003(4) 0.004(4) 0.023(4)
C19 0.038(5) 0.062(6) 0.027(4) 0.000(4) 0.006(4) 0.033(5)
C20 0.031(5) 0.053(5) 0.026(4) 0.002(4) 0.012(4) 0.020(4)
C21 0.026(5) 0.033(4) 0.025(4) 0.005(3) 0.011(3) 0.016(4)
C22 0.019(4) 0.025(4) 0.022(4) 0.000(3) 0.005(3) 0.013(3)
C23 0.024(4) 0.050(5) 0.038(5) 0.004(4) 0.019(4) 0.014(4)
C24 0.021(5) 0.050(5) 0.047(5) 0.000(4) 0.000(4) 0.016(4)
C25 0.030(4) 0.042(5) 0.023(4) -0.003(4) -0.001(4) 0.021(4)
C26 0.040(5) 0.042(5) 0.033(5) -0.007(4) 0.000(4) 0.024(4)
N1 0.018(3) 0.023(3) 0.019(3) -0.001(3) -0.003(3) 0.013(2)
N2 0.021(3) 0.024(3) 0.014(3) -0.001(2) -0.001(2) 0.018(3)
N3 0.020(3) 0.017(3) 0.018(3) 0.001(2) 0.003(2) 0.007(3)
N4 0.022(3) 0.021(3) 0.025(3) -0.005(3) -0.004(3) 0.013(3)
N5 0.021(3) 0.021(3) 0.018(3) -0.005(2) -0.001(2) 0.014(3)
O2 0.036(3) 0.046(3) 0.026(3) -0.002(2) -0.007(2) 0.026(3)
O3 0.029(3) 0.032(3) 0.023(3) -0.001(2) 0.007(2) 0.018(3)
Co1 0.0216(5) 0.0280(6) 0.0164(4) -0.0009(4) -0.0003(4) 0.0156(5)
Cl1 0.0544(15) 0.0854(18) 0.0581(15) 0.0070(13) 0.0099(12) 0.0509(15)
Cl2 0.0782(18) 0.0698(18) 0.0862(18) -0.0038(15) -0.0005(15) 0.0558(16)
Cl3 0.099(2) 0.095(2) 0.0403(15) -0.0091(14) -0.0025(14) 0.0448(19)

loop_
_atom_type_symbol
_atom_type_description
_atom_type_scat_dispersion_real
_atom_type_scat_dispersion_imag
_atom_type_scat_source
C C 0.0033 0.0016 'International Tables Vol C Tables 4.2.6.8 and 6.1.1.4'
H H 0.0000 0.0000 'International Tables Vol C Tables 4.2.6.8 and 6.1.1.4'
N N 0.0061 0.0033 'International Tables Vol C Tables 4.2.6.8 and 6.1.1.4'
O O 0.0106 0.0060 'International Tables Vol C Tables 4.2.6.8 and 6.1.1.4'
Co Co 0.3494 0.9721 'International Tables Vol C Tables 4.2.6.8 and 6.1.1.4'
Cl Cl 0.1484 0.1585 'International Tables Vol C Tables 4.2.6.8 and 6.1.1.4'

loop_
_geom_angle_atom_site_label_1
_geom_angle_atom_site_label_2
_geom_angle_atom_site_label_3
_geom_angle
_geom_angle_site_symmetry_1
_geom_angle_site_symmetry_3
_geom_angle_publ_flag
N3 C1 C2 122.9(6) . . ?
N3 C1 H1 118.6 . . ?
C2 C1 H1 118.6 . . ?
C3 C2 C1 118.8(7) . . ?
C3 C2 H2 120.6 . . ?
C1 C2 H2 120.6 . . ?
C2 C3 C4 121.1(7) . . ?
C2 C3 H3 119.5 . . ?
C4 C3 H3 119.5 . . ?
C3 C4 C9 125.0(6) . . ?
C3 C4 C5 117.3(6) . . ?
C9 C4 C5 117.7(6) . . ?
N3 C5 C4 121.2(6) . . ?
N3 C5 C6 116.7(5) . . ?
C4 C5 C6 122.1(6) . . ?
C7 C6 N2 127.5(6) . . ?
C7 C6 C5 117.5(6) . . ?
N2 C6 C5 115.0(5) . . ?
C6 C7 C8 120.1(7) . . ?
C6 C7 H7 120.0 . . ?
C8 C7 H7 120.0 . . ?
C9 C8 C7 122.4(7) . . ?
C9 C8 H6 118.8 . . ?
C7 C8 H6 118.8 . . ?
C8 C9 C4 120.2(6) . . ?
C8 C9 H5 119.9 . . ?
C4 C9 H5 119.9 . . ?
O2 C10 N2 128.9(6) . . ?
O2 C10 C11 118.7(6) . . ?
N2 C10 C11 112.4(6) . . ?
N1 C11 C12 122.2(6) . . ?
N1 C11 C10 118.9(6) . . ?
C12 C11 C10 118.8(6) . . ?
C13 C12 C11 118.7(6) . . ?
C13 C12 H11 120.6 . . ?
C11 C12 H11 120.6 . . ?
C12 C13 C14 118.9(6) . . ?
C12 C13 H12 120.5 . . ?
C14 C13 H12 120.5 . . ?
C15 C14 C13 118.8(6) . . ?
C15 C14 H13 120.6 . . ?
C13 C14 H13 120.6 . . ?
N1 C15 C14 124.0(6) . . ?
N1 C15 C16 117.5(5) . . ?
C14 C15 C16 118.5(6) . . ?
O3 C16 N5 128.9(6) . 4_665 ?
O3 C16 C15 118.7(6) . . ?
N5 C16 C15 112.4(6) 4_665 . ?
N5 C17 C22 115.3(5) . . ?
N5 C17 C18 126.7(6) . . ?
C22 C17 C18 118.0(6) . . ?
C19 C18 C17 120.1(7) . . ?
C19 C18 H17 120.0 . . ?
C17 C18 H17 120.0 . . ?
C20 C19 C18 121.3(7) . . ?
C20 C19 H18 119.3 . . ?
C18 C19 H18 119.3 . . ?
C19 C20 C21 121.1(7) . . ?
C19 C20 H19 119.5 . . ?
C21 C20 H19 119.5 . . ?
C23 C21 C22 118.7(6) . . ?
C23 C21 C20 123.5(7) . . ?
C22 C21 C20 117.8(7) . . ?
N4 C22 C17 117.2(6) . . ?
N4 C22 C21 121.1(6) . . ?
C17 C22 C21 121.6(6) . . ?
C24 C23 C21 119.0(7) . . ?
C24 C23 H22 120.5 . . ?
C21 C23 H22 120.5 . . ?
C23 C24 C25 118.7(7) . . ?
C23 C24 H23 120.6 . . ?
C25 C24 H23 120.6 . . ?
N4 C25 C24 123.8(7) . . ?
N4 C25 H24 118.1 . . ?
C24 C25 H24 118.1 . . ?
Cl3 C26 Cl2 111.6(4) . . ?
Cl3 C26 Cl1 110.9(4) . . ?
Cl2 C26 Cl1 110.2(4) . . ?
Cl3 C26 H25 108.0 . . ?
Cl2 C26 H25 108.0 . . ?
Cl1 C26 H25 108.0 . . ?
C15 N1 C11 117.4(5) . . ?
C15 N1 Co1 102.2(4) . 4_665 ?
C11 N1 Co1 124.9(4) . 4_665 ?
C15 N1 Co1 126.3(4) . . ?
C11 N1 Co1 100.8(4) . . ?
Co1 N1 Co1 82.35(15) 4_665 . ?
C10 N2 C6 121.8(5) . . ?
C10 N2 Co1 121.4(4) . . ?
C6 N2 Co1 116.5(4) . . ?
C1 N3 C5 118.8(6) . . ?
C1 N3 Co1 128.7(4) . . ?
C5 N3 Co1 112.2(4) . . ?
C25 N4 C22 118.5(6) . . ?
C25 N4 Co1 128.9(5) . . ?
C22 N4 Co1 112.4(4) . . ?
C16 N5 C17 123.3(6) 4_665 . ?
C16 N5 Co1 121.4(4) 4_665 . ?
C17 N5 Co1 115.3(4) . . ?
N2 Co1 N5 170.8(2) . . ?
N2 Co1 N4 100.2(2) . . ?
N5 Co1 N4 79.1(2) . . ?
N2 Co1 N3 79.1(2) . . ?
N5 Co1 N3 109.78(19) . . ?
N4 Co1 N3 111.18(19) . . ?
N2 Co1 N1 104.09(19) . 4_665 ?
N5 Co1 N1 75.63(19) . 4_665 ?
N4 Co1 N1 154.40(19) . 4_665 ?
N3 Co1 N1 81.42(17) . 4_665 ?
N2 Co1 N1 74.57(19) . . ?
N5 Co1 N1 96.29(19) . . ?
N4 Co1 N1 81.61(18) . . ?
N3 Co1 N1 152.50(18) . . ?
N1 Co1 N1 97.24(15) 4_665 . ?

loop_
_geom_bond_atom_site_label_1
_geom_bond_atom_site_label_2
_geom_bond_distance
_geom_bond_site_symmetry_2
_geom_bond_publ_flag
C1 N3 1.315(7) . ?
C1 C2 1.401(9) . ?
C1 H1 0.9500 . ?
C2 C3 1.356(8) . ?
C2 H2 0.9500 . ?
C3 C4 1.390(9) . ?
C3 H3 0.9500 . ?
C4 C9 1.408(9) . ?
C4 C5 1.416(8) . ?
C5 N3 1.383(7) . ?
C5 C6 1.423(8) . ?
C6 C7 1.382(9) . ?
C6 N2 1.400(8) . ?
C7 C8 1.411(9) . ?
C7 H7 0.9500 . ?
C8 C9 1.347(9) . ?
C8 H6 0.9500 . ?
C9 H5 0.9500 . ?
C10 O2 1.248(7) . ?
C10 N2 1.340(7) . ?
C10 C11 1.502(8) . ?
C11 N1 1.351(7) . ?
C11 C12 1.409(9) . ?
C12 C13 1.369(8) . ?
C12 H11 0.9500 . ?
C13 C14 1.403(9) . ?
C13 H12 0.9500 . ?
C14 C15 1.362(8) . ?
C14 H13 0.9500 . ?
C15 N1 1.341(7) . ?
C15 C16 1.512(8) . ?
C16 O3 1.244(7) . ?
C16 N5 1.350(7) 4_665 ?
C17 N5 1.390(8) . ?
C17 C22 1.401(8) . ?
C17 C18 1.417(8) . ?
C18 C19 1.414(9) . ?
C18 H17 0.9500 . ?
C19 C20 1.333(9) . ?
C19 H18 0.9500 . ?
C20 C21 1.434(9) . ?
C20 H19 0.9500 . ?
C21 C23 1.400(10) . ?
C21 C22 1.415(9) . ?
C22 N4 1.364(8) . ?
C23 C24 1.376(9) . ?
C23 H22 0.9500 . ?
C24 C25 1.396(9) . ?
C24 H23 0.9500 . ?
C25 N4 1.318(7) . ?
C25 H24 0.9500 . ?
C26 Cl3 1.722(7) . ?
C26 Cl2 1.735(7) . ?
C26 Cl1 1.754(7) . ?
C26 H25 1.0000 . ?
N1 Co1 2.408(5) 4_665 ?
N1 Co1 2.426(5) . ?
N2 Co1 2.007(5) . ?
N3 Co1 2.128(5) . ?
N4 Co1 2.101(5) . ?
N5 Co1 2.012(5) . ?
